data_1532785
loop_
_publ_author_name
'Obbade, S.'
'Yagoubi, S.'
'Dion, C.'
'Saadi, M.'
'Abraham, F.'

_publ_section_title
;
 Two new lithium uranyl tungstates Li2 (U O2) (W O4)2 and Li2 (U O2)4 (W
 O4)4 O with framework based on the uranophane sheet anion topology
;
_journal_name_full 'Journal of Solid State Chemistry'
_journal_page_first 1681
_journal_page_last 1694
_journal_volume 177
_journal_year 2004
_chemical_formula_sum 'Li2 O10 U W2'
_chemical_name_systematic 'Li2 (U O2) (W O4)2'
_space_group_IT_number 60
_symmetry_space_group_name_Hall '-P 2n 2ab'
_symmetry_space_group_name_H-M 'P b c n'
_cell_angle_alpha 90
_cell_angle_beta 90
_cell_angle_gamma 90
_cell_formula_units_Z 4
_cell_length_a 7.9372
_cell_length_b 12.786
_cell_length_c 7.4249
_cell_volume 753.516
_citation_journal_id_ASTM JSSCBI
_cod_data_source_file Obbade_JSSCBI_2004_1704.cif
_cod_data_source_block Li2O10U1W2
_cod_original_cell_volume 753.5163
_cod_original_formula_sum 'Li2 O10 U1 W2'
_cod_database_code 1532785

loop_
_symmetry_equiv_pos_as_xyz
x,y,z
-x+1/2,-y+1/2,z+1/2
x+1/2,-y+1/2,-z
-x,y,-z+1/2
-x,-y,-z
x-1/2,y-1/2,-z-1/2
-x-1/2,y-1/2,z
x,-y,z-1/2

loop_
_atom_site_label
_atom_site_type_symbol
_atom_site_fract_x
_atom_site_fract_y
_atom_site_fract_z
_atom_site_occupancy
_atom_site_U_iso_or_equiv
O5 O-2 0.0113 0.3914 0.0436 1 0.0
Li2 Li+1 0.832 0.496 -0.033 0.67 0.0
Li1 Li+1 0 0.491 0.75 0.67 0.0
O3 O-2 0 0.2675 0.75 1 0.0
O1 O-2 0.7723 0.0222 0.257 1 0.0
O6 O-2 0.005 0.0999 -0.0309 1 0.0
U1 U+6 0 0.02101 0.25 1 0.0
W1 W+6 0.03779 0.25671 5e-05 1 0.0
O4 O-2 0.2563 0.2505 0.0209 1 0.0
O2 O-2 0 0.2122 0.25 1 0.0
